data_7033665
loop_
_publ_author_name
'Kumar, Pawan'
'Kashid, Vitthalrao S.'
'Reddi, Yernaidu'
'Mague, Joel T.'
'Sunoj, Raghavan B.'
'Balakrishna, Maravanji S.'

_publ_section_title
;
 A phosphomide based PNP ligand, 2,6-{Ph2PC(O)}2(C5H3N), showing PP, PNP
 and PNO coordination modes.
;
_journal_issue 9
_journal_name_full 'Dalton transactions (Cambridge, England : 2003)'
_journal_page_first 4167
_journal_page_last 4179
_journal_paper_doi 10.1039/c4dt03960b
_journal_volume 44
_journal_year 2015
_chemical_formula_moiety 'C31 H23 N O2 P2'
_chemical_formula_sum 'C31 H23 N O2 P2'
_chemical_formula_weight 503.44
_chemical_name_systematic (6-Diphenyphosphancarbonylpyridin-2-yl)diphenylphosphanylmethanone
_space_group_crystal_system monoclinic
_space_group_IT_number 14
_space_group_name_Hall '-P 2yn'
_space_group_name_H-M_alt 'P 1 21/n 1'
_symmetry_space_group_name_Hall '-P 2yn'
_symmetry_space_group_name_H-M 'P 1 21/n 1'
_atom_sites_solution_hydrogens geom
_atom_sites_solution_primary direct
_atom_sites_solution_secondary difmap
_audit_creation_method SHELXL-2014
_audit_update_record
;
2014-12-08 deposited with the CCDC.
2015-01-15 downloaded from the CCDC.
;
_cell_angle_alpha 90
_cell_angle_beta 102.0110(10)
_cell_angle_gamma 90
_cell_formula_units_Z 4
_cell_length_a 15.7730(15)
_cell_length_b 9.3471(9)
_cell_length_c 18.1249(17)
_cell_measurement_reflns_used 9844
_cell_measurement_temperature 195(2)
_cell_measurement_theta_max 28.26
_cell_measurement_theta_min 2.30
_cell_volume 2613.7(4)
_computing_cell_refinement 'Bruker SAINT (Bruker-AXS 2009a)'
_computing_data_collection 'Bruker APEX2 (Bruker-AXS, 2009)'
_computing_data_reduction 'Bruker SAINT (Bruker-AXS 2009a)'
_computing_molecular_graphics 'Bruker SHELXTL(Bruker-AXS 2008)'
_computing_publication_material 'Bruker SHELXTL(Bruker-AXS 2008)'
_computing_structure_refinement 'SHELXL-2014 (Sheldrick, 2008)'
_computing_structure_solution 'SHELXS (Sheldrick, 2008)'
_diffrn_ambient_temperature 195(2)
_diffrn_detector_area_resol_mean 8.3660
_diffrn_measured_fraction_theta_full 0.999
_diffrn_measured_fraction_theta_max 0.998
_diffrn_measurement_device_type 'Bruker Smart APEX CCD'
_diffrn_measurement_method '\f and \w scans'
_diffrn_radiation_monochromator graphite
_diffrn_radiation_source 'fine-focus sealed tube'
_diffrn_radiation_type MoK\a
_diffrn_radiation_wavelength 0.71073
_diffrn_reflns_av_R_equivalents 0.0452
_diffrn_reflns_av_unetI/netI 0.0259
_diffrn_reflns_Laue_measured_fraction_full 0.999
_diffrn_reflns_Laue_measured_fraction_max 0.998
_diffrn_reflns_limit_h_max 20
_diffrn_reflns_limit_h_min -21
_diffrn_reflns_limit_k_max 12
_diffrn_reflns_limit_k_min -12
_diffrn_reflns_limit_l_max 24
_diffrn_reflns_limit_l_min -24
_diffrn_reflns_number 45044
_diffrn_reflns_point_group_measured_fraction_full 0.999
_diffrn_reflns_point_group_measured_fraction_max 0.998
_diffrn_reflns_theta_full 28.330
_diffrn_reflns_theta_max 28.337
_diffrn_reflns_theta_min 2.298
_exptl_absorpt_coefficient_mu 0.195
_exptl_absorpt_correction_T_max 0.9751
_exptl_absorpt_correction_T_min 0.9171
_exptl_absorpt_correction_type multi-scan
_exptl_absorpt_process_details 'SADABS (Sheldrick, 2008a)'
_exptl_crystal_colour yellow
_exptl_crystal_density_diffrn 1.279
_exptl_crystal_density_method 'not measured'
_exptl_crystal_description block
_exptl_crystal_F_000 1048
_exptl_crystal_size_max 0.330
_exptl_crystal_size_mid 0.220
_exptl_crystal_size_min 0.130
_exptl_transmission_factor_max 0.970
_exptl_transmission_factor_min 0.913
_refine_diff_density_max 0.359
_refine_diff_density_min -0.295
_refine_diff_density_rms 0.042
_refine_ls_extinction_method none
_refine_ls_goodness_of_fit_ref 1.029
_refine_ls_hydrogen_treatment constr
_refine_ls_matrix_type full
_refine_ls_number_parameters 325
_refine_ls_number_reflns 6517
_refine_ls_number_restraints 0
_refine_ls_restrained_S_all 1.029
_refine_ls_R_factor_all 0.0503
_refine_ls_R_factor_gt 0.0387
_refine_ls_shift/su_max 0.001
_refine_ls_shift/su_mean 0.000
_refine_ls_structure_factor_coef Fsqd
_refine_ls_weighting_details 'w=1/[\s^2^(Fo^2^)+(0.0443P)^2^+1.0232P] where P=(Fo^2^+2Fc^2^)/3'
_refine_ls_weighting_scheme calc
_refine_ls_wR_factor_gt 0.0965
_refine_ls_wR_factor_ref 0.1056
_reflns_Friedel_coverage 0.000
_reflns_number_gt 5280
_reflns_number_total 6517
_reflns_threshold_expression 'I > 2\s(I)'
_cod_data_source_file c4dt03960b2.cif
_cod_data_source_block MSB466_0m
_cod_depositor_comments 'Adding full bibliography for 7033665--7033668.cif.'
_cod_database_code 7033665
_shelx_space_group_comment
;
The symmetry employed for this shelxl refinement is uniquely defined
by the following loop, which should always be used as a source of
symmetry information in preference to the above space-group names.
They are only intended as comments.
;
_shelx_estimated_absorpt_t_min 0.938
_shelx_estimated_absorpt_t_max 0.975
_shelxl_version_number 2014-3

loop_
_space_group_symop_operation_xyz
'x, y, z'
'-x+1/2, y+1/2, -z+1/2'
'-x, -y, -z'
'x-1/2, -y-1/2, z-1/2'

loop_
_atom_site_label
_atom_site_type_symbol
_atom_site_fract_x
_atom_site_fract_y
_atom_site_fract_z
_atom_site_U_iso_or_equiv
_atom_site_adp_type
_atom_site_occupancy
_atom_site_site_symmetry_order
_atom_site_calc_flag
_atom_site_refinement_flags_posn
_atom_site_refinement_flags_adp
P1 P 0.82707(2) 0.77658(4) 0.12850(2) 0.03245(10) Uani 1 1 d . .
P2 P 1.04859(2) 0.98361(4) 0.28166(2) 0.03306(10) Uani 1 1 d . .
O1 O 0.86295(7) 0.57434(15) 0.03119(7) 0.0571(4) Uani 1 1 d . .
O2 O 1.20140(7) 0.83752(15) 0.30701(8) 0.0568(3) Uani 1 1 d . .
N1 N 1.01449(7) 0.73599(12) 0.17635(6) 0.0301(2) Uani 1 1 d . .
C1 C 0.83547(9) 0.70139(18) 0.22234(8) 0.0379(3) Uani 1 1 d . .
C2 C 0.85865(13) 0.5614(2) 0.24195(11) 0.0570(5) Uani 1 1 d . .
H2 H 0.8682 0.4952 0.2047 0.068 Uiso 1 1 calc R U
C3 C 0.86795(16) 0.5180(3) 0.31732(15) 0.0790(7) Uani 1 1 d . .
H3 H 0.8850 0.4227 0.3315 0.095 Uiso 1 1 calc R U
C4 C 0.85247(16) 0.6133(3) 0.37061(12) 0.0826(8) Uani 1 1 d . .
H4 H 0.8582 0.5829 0.4214 0.099 Uiso 1 1 calc R U
C5 C 0.82916(17) 0.7499(3) 0.35175(12) 0.0779(7) Uani 1 1 d . .
H5 H 0.8183 0.8147 0.3891 0.093 Uiso 1 1 calc R U
C6 C 0.82127(12) 0.7947(2) 0.27829(10) 0.0545(5) Uani 1 1 d . .
H6 H 0.8058 0.8911 0.2656 0.065 Uiso 1 1 calc R U
C7 C 0.71778(9) 0.73189(15) 0.07796(8) 0.0334(3) Uani 1 1 d . .
C8 C 0.65960(10) 0.64841(18) 0.10689(9) 0.0432(4) Uani 1 1 d . .
H8 H 0.6781 0.6014 0.1540 0.052 Uiso 1 1 calc R U
C9 C 0.57458(11) 0.6330(2) 0.06756(11) 0.0556(5) Uani 1 1 d . .
H9 H 0.5353 0.5756 0.0879 0.067 Uiso 1 1 calc R U
C10 C 0.54698(11) 0.7001(2) -0.00034(12) 0.0573(5) Uani 1 1 d . .
H10 H 0.4885 0.6902 -0.0266 0.069 Uiso 1 1 calc R U
C11 C 0.60378(12) 0.7816(2) -0.03057(11) 0.0565(5) Uani 1 1 d . .
H11 H 0.5849 0.8270 -0.0781 0.068 Uiso 1 1 calc R U
C12 C 0.68872(11) 0.79743(18) 0.00849(10) 0.0459(4) Uani 1 1 d . .
H12 H 0.7277 0.8541 -0.0126 0.055 Uiso 1 1 calc R U
C13 C 0.89153(9) 0.64326(16) 0.08747(8) 0.0352(3) Uani 1 1 d . .
C14 C 0.98593(9) 0.63529(15) 0.12485(8) 0.0316(3) Uani 1 1 d . .
C15 C 1.03821(10) 0.52797(16) 0.10542(9) 0.0379(3) Uani 1 1 d . .
H15 H 1.0150 0.4584 0.0685 0.046 Uiso 1 1 calc R U
C16 C 1.12482(10) 0.52452(17) 0.14101(9) 0.0397(3) Uani 1 1 d . .
H16 H 1.1623 0.4523 0.1292 0.048 Uiso 1 1 calc R U
C17 C 1.15555(9) 0.62830(16) 0.19405(8) 0.0368(3) Uani 1 1 d . .
H17 H 1.2147 0.6292 0.2192 0.044 Uiso 1 1 calc R U
C18 C 1.09836(9) 0.73153(15) 0.20999(8) 0.0313(3) Uani 1 1 d . .
C19 C 1.12953(9) 0.84561(16) 0.26747(8) 0.0352(3) Uani 1 1 d . .
C20 C 1.01731(10) 1.06474(16) 0.18881(8) 0.0376(3) Uani 1 1 d . .
C21 C 1.07070(14) 1.0736(2) 0.13751(10) 0.0540(4) Uani 1 1 d . .
H21 H 1.1285 1.0388 0.1505 0.065 Uiso 1 1 calc R U
C22 C 1.03969(19) 1.1336(2) 0.06647(11) 0.0725(7) Uani 1 1 d . .
H22 H 1.0759 1.1382 0.0307 0.087 Uiso 1 1 calc R U
C23 C 0.95624(19) 1.1863(2) 0.04836(13) 0.0761(7) Uani 1 1 d . .
H23 H 0.9348 1.2262 -0.0001 0.091 Uiso 1 1 calc R U
C24 C 0.90484(16) 1.1814(2) 0.09938(14) 0.0736(7) Uani 1 1 d . .
H24 H 0.8481 1.2206 0.0870 0.088 Uiso 1 1 calc R U
C25 C 0.93387(11) 1.12014(19) 0.16910(11) 0.0523(4) Uani 1 1 d . .
H25 H 0.8966 1.1157 0.2040 0.063 Uiso 1 1 calc R U
C26 C 1.11992(9) 1.11845(16) 0.33513(8) 0.0341(3) Uani 1 1 d . .
C27 C 1.12272(11) 1.25972(17) 0.31119(9) 0.0437(4) Uani 1 1 d . .
H27 H 1.0898 1.2874 0.2633 0.052 Uiso 1 1 calc R U
C28 C 1.17314(13) 1.36017(19) 0.35672(10) 0.0534(5) Uani 1 1 d . .
H28 H 1.1740 1.4565 0.3401 0.064 Uiso 1 1 calc R U
C29 C 1.22202(12) 1.32092(19) 0.42601(10) 0.0532(5) Uani 1 1 d . .
H29 H 1.2572 1.3897 0.4568 0.064 Uiso 1 1 calc R U
C30 C 1.21968(11) 1.18161(19) 0.45052(9) 0.0455(4) Uani 1 1 d . .
H30 H 1.2536 1.1544 0.4981 0.055 Uiso 1 1 calc R U
C31 C 1.16817(10) 1.08104(17) 0.40615(8) 0.0382(3) Uani 1 1 d . .
H31 H 1.1656 0.9860 0.4241 0.046 Uiso 1 1 calc R U

loop_
_atom_site_aniso_label
_atom_site_aniso_U_11
_atom_site_aniso_U_22
_atom_site_aniso_U_33
_atom_site_aniso_U_23
_atom_site_aniso_U_13
_atom_site_aniso_U_12
P1 0.02790(18) 0.03117(19) 0.03653(19) -0.00353(14) 0.00268(14) -0.00419(13)
P2 0.02602(17) 0.0397(2) 0.03158(18) -0.00320(15) 0.00161(13) -0.00253(14)
O1 0.0350(6) 0.0775(9) 0.0533(7) -0.0335(7) -0.0038(5) 0.0009(6)
O2 0.0312(6) 0.0643(8) 0.0647(8) -0.0243(6) -0.0133(5) 0.0060(5)
N1 0.0239(5) 0.0336(6) 0.0313(6) -0.0015(5) 0.0024(4) -0.0036(4)
C1 0.0281(7) 0.0478(9) 0.0367(7) -0.0012(6) 0.0038(6) -0.0077(6)
C2 0.0575(11) 0.0532(11) 0.0607(11) 0.0134(9) 0.0135(9) -0.0094(9)
C3 0.0740(15) 0.0760(16) 0.0822(16) 0.0378(13) 0.0054(12) -0.0190(12)
C4 0.0812(16) 0.121(2) 0.0409(10) 0.0115(13) 0.0025(10) -0.0487(16)
C5 0.0845(16) 0.108(2) 0.0435(11) -0.0115(12) 0.0198(10) -0.0329(15)
C6 0.0490(10) 0.0718(13) 0.0433(9) -0.0106(9) 0.0106(8) -0.0085(9)
C7 0.0270(6) 0.0302(7) 0.0414(7) -0.0033(6) 0.0033(6) -0.0004(5)
C8 0.0343(8) 0.0488(9) 0.0459(9) -0.0005(7) 0.0067(6) -0.0066(7)
C9 0.0325(8) 0.0676(12) 0.0666(12) -0.0079(10) 0.0105(8) -0.0137(8)
C10 0.0304(8) 0.0630(12) 0.0709(12) -0.0108(10) -0.0069(8) 0.0008(8)
C11 0.0495(10) 0.0514(10) 0.0572(11) 0.0039(8) -0.0149(8) 0.0051(8)
C12 0.0402(8) 0.0422(9) 0.0508(9) 0.0064(7) -0.0012(7) -0.0039(7)
C13 0.0275(6) 0.0407(8) 0.0358(7) -0.0055(6) 0.0026(5) -0.0036(6)
C14 0.0274(6) 0.0344(7) 0.0320(7) -0.0020(5) 0.0039(5) -0.0032(5)
C15 0.0359(7) 0.0367(8) 0.0392(8) -0.0072(6) 0.0030(6) -0.0007(6)
C16 0.0342(7) 0.0384(8) 0.0457(8) -0.0040(6) 0.0062(6) 0.0059(6)
C17 0.0261(6) 0.0405(8) 0.0413(8) 0.0005(6) 0.0015(6) 0.0007(6)
C18 0.0262(6) 0.0342(7) 0.0320(7) 0.0012(5) 0.0027(5) -0.0031(5)
C19 0.0257(6) 0.0395(8) 0.0381(7) -0.0038(6) 0.0011(5) -0.0036(5)
C20 0.0406(8) 0.0331(7) 0.0343(7) -0.0035(6) -0.0032(6) -0.0039(6)
C21 0.0708(12) 0.0475(10) 0.0454(9) 0.0030(8) 0.0159(9) 0.0015(9)
C22 0.123(2) 0.0523(12) 0.0451(10) -0.0002(9) 0.0242(12) -0.0154(13)
C23 0.1085(19) 0.0515(12) 0.0502(11) 0.0130(9) -0.0250(12) -0.0195(12)
C24 0.0681(13) 0.0549(12) 0.0782(15) 0.0212(11) -0.0299(12) -0.0098(10)
C25 0.0413(9) 0.0454(9) 0.0606(11) 0.0058(8) -0.0112(8) -0.0024(7)
C26 0.0294(6) 0.0397(8) 0.0321(7) -0.0061(6) 0.0039(5) -0.0014(6)
C27 0.0465(9) 0.0393(8) 0.0395(8) -0.0033(6) -0.0043(7) 0.0028(7)
C28 0.0640(11) 0.0339(8) 0.0546(10) -0.0058(7) -0.0055(8) 0.0006(8)
C29 0.0578(11) 0.0419(9) 0.0514(10) -0.0172(8) -0.0080(8) -0.0008(8)
C30 0.0486(9) 0.0478(9) 0.0342(8) -0.0082(7) -0.0046(7) 0.0029(7)
C31 0.0399(8) 0.0412(8) 0.0318(7) -0.0032(6) 0.0039(6) -0.0013(6)

loop_
_atom_type_symbol
_atom_type_description
_atom_type_scat_dispersion_real
_atom_type_scat_dispersion_imag
_atom_type_scat_source
C C 0.0033 0.0016 'International Tables Vol C Tables 4.2.6.8 and 6.1.1.4'
H H 0.0000 0.0000 'International Tables Vol C Tables 4.2.6.8 and 6.1.1.4'
N N 0.0061 0.0033 'International Tables Vol C Tables 4.2.6.8 and 6.1.1.4'
O O 0.0106 0.0060 'International Tables Vol C Tables 4.2.6.8 and 6.1.1.4'
P P 0.1023 0.0942 'International Tables Vol C Tables 4.2.6.8 and 6.1.1.4'

loop_
_geom_angle_atom_site_label_1
_geom_angle_atom_site_label_2
_geom_angle_atom_site_label_3
_geom_angle
C1 P1 C7 104.97(7)
C1 P1 C13 100.11(7)
C7 P1 C13 100.60(6)
C20 P2 C26 102.81(7)
C20 P2 C19 102.83(7)
C26 P2 C19 100.73(6)
C14 N1 C18 117.03(12)
C2 C1 C6 118.63(17)
C2 C1 P1 124.67(14)
C6 C1 P1 116.62(14)
C1 C2 C3 119.4(2)
C1 C2 H2 120.3
C3 C2 H2 120.3
C4 C3 C2 120.0(2)
C4 C3 H3 120.0
C2 C3 H3 120.0
C5 C4 C3 120.9(2)
C5 C4 H4 119.6
C3 C4 H4 119.6
C4 C5 C6 119.8(2)
C4 C5 H5 120.1
C6 C5 H5 120.1
C5 C6 C1 121.3(2)
C5 C6 H6 119.4
C1 C6 H6 119.4
C8 C7 C12 118.10(14)
C8 C7 P1 124.69(12)
C12 C7 P1 116.94(11)
C7 C8 C9 120.52(16)
C7 C8 H8 119.7
C9 C8 H8 119.7
C10 C9 C8 120.44(17)
C10 C9 H9 119.8
C8 C9 H9 119.8
C9 C10 C11 120.04(16)
C9 C10 H10 120.0
C11 C10 H10 120.0
C10 C11 C12 119.76(17)
C10 C11 H11 120.1
C12 C11 H11 120.1
C11 C12 C7 121.13(17)
C11 C12 H12 119.4
C7 C12 H12 119.4
O1 C13 C14 120.86(14)
O1 C13 P1 123.70(11)
C14 C13 P1 115.20(10)
N1 C14 C15 123.64(13)
N1 C14 C13 115.98(12)
C15 C14 C13 120.38(12)
C16 C15 C14 118.61(14)
C16 C15 H15 120.7
C14 C15 H15 120.7
C17 C16 C15 118.52(14)
C17 C16 H16 120.7
C15 C16 H16 120.7
C16 C17 C18 118.87(13)
C16 C17 H17 120.6
C18 C17 H17 120.6
N1 C18 C17 123.33(13)
N1 C18 C19 116.40(12)
C17 C18 C19 120.27(12)
O2 C19 C18 119.85(14)
O2 C19 P2 122.92(12)
C18 C19 P2 116.83(9)
C21 C20 C25 118.83(16)
C21 C20 P2 124.20(13)
C25 C20 P2 116.96(13)
C20 C21 C22 119.9(2)
C20 C21 H21 120.0
C22 C21 H21 120.0
C23 C22 C21 119.8(2)
C23 C22 H22 120.1
C21 C22 H22 120.1
C24 C23 C22 120.23(19)
C24 C23 H23 119.9
C22 C23 H23 119.9
C23 C24 C25 120.7(2)
C23 C24 H24 119.7
C25 C24 H24 119.7
C24 C25 C20 120.5(2)
C24 C25 H25 119.8
C20 C25 H25 119.8
C27 C26 C31 118.54(13)
C27 C26 P2 122.98(11)
C31 C26 P2 118.25(12)
C28 C27 C26 120.52(15)
C28 C27 H27 119.7
C26 C27 H27 119.7
C29 C28 C27 120.30(17)
C29 C28 H28 119.9
C27 C28 H28 119.9
C30 C29 C28 119.80(15)
C30 C29 H29 120.1
C28 C29 H29 120.1
C29 C30 C31 120.38(15)
C29 C30 H30 119.8
C31 C30 H30 119.8
C30 C31 C26 120.43(15)
C30 C31 H31 119.8
C26 C31 H31 119.8

loop_
_geom_bond_atom_site_label_1
_geom_bond_atom_site_label_2
_geom_bond_distance
P1 C1 1.8195(16)
P1 C7 1.8242(14)
P1 C13 1.8585(16)
P2 C20 1.8179(15)
P2 C26 1.8274(15)
P2 C19 1.8698(16)
O1 C13 1.2114(17)
O2 C19 1.2109(17)
N1 C14 1.3361(17)
N1 C18 1.3371(17)
C1 C2 1.385(3)
C1 C6 1.390(2)
C2 C3 1.403(3)
C2 H2 0.9500
C3 C4 1.372(4)
C3 H3 0.9500
C4 C5 1.353(4)
C4 H4 0.9500
C5 C6 1.376(3)
C5 H5 0.9500
C6 H6 0.9500
C7 C8 1.388(2)
C7 C12 1.390(2)
C8 C9 1.389(2)
C8 H8 0.9500
C9 C10 1.369(3)
C9 H9 0.9500
C10 C11 1.374(3)
C10 H10 0.9500
C11 C12 1.387(2)
C11 H11 0.9500
C12 H12 0.9500
C13 C14 1.5040(18)
C14 C15 1.390(2)
C15 C16 1.384(2)
C15 H15 0.9500
C16 C17 1.381(2)
C16 H16 0.9500
C17 C18 1.392(2)
C17 H17 0.9500
C18 C19 1.5003(19)
C20 C21 1.381(2)
C20 C25 1.390(2)
C21 C22 1.397(3)
C21 H21 0.9500
C22 C23 1.379(4)
C22 H22 0.9500
C23 C24 1.351(4)
C23 H23 0.9500
C24 C25 1.376(3)
C24 H24 0.9500
C25 H25 0.9500
C26 C27 1.393(2)
C26 C31 1.397(2)
C27 C28 1.386(2)
C27 H27 0.9500
C28 C29 1.380(2)
C28 H28 0.9500
C29 C30 1.379(3)
C29 H29 0.9500
C30 C31 1.385(2)
C30 H30 0.9500
C31 H31 0.9500
